data_7240225
loop_
_publ_author_name
'Kilinkissa, Ornella E. Y.'
'Govender, Krishna Kuben'
'Bathori, Nikoletta B.'

_publ_section_title
;
 Melting point--solubility--structure correlations in chiral and racemic
 model cocrystals
;
_journal_name_full CrystEngComm
_journal_paper_doi 10.1039/D0CE00014K
_journal_year 2020
_chemical_absolute_configuration rm
_chemical_formula_sum 'C22 H22 N2 O4'
_chemical_formula_weight 378.41
_space_group_crystal_system triclinic
_space_group_IT_number 1
_space_group_name_Hall 'P 1'
_space_group_name_H-M_alt 'P 1'
_atom_sites_solution_hydrogens geom
_audit_creation_method SHELXL-2016/4
_audit_update_record
;
2019-04-24 deposited with the CCDC.	2020-03-27 downloaded from the CCDC.
;
_cell_angle_alpha 92.82(3)
_cell_angle_beta 99.52(3)
_cell_angle_gamma 110.25(3)
_cell_formula_units_Z 2
_cell_length_a 6.5705(13)
_cell_length_b 9.2493(18)
_cell_length_c 17.129(3)
_cell_measurement_reflns_used 16309
_cell_measurement_temperature 173(2)
_cell_measurement_theta_max 28.294
_cell_measurement_theta_min 1.213
_cell_volume 956.8(4)
_computing_structure_refinement 'SHELXL-2016/4 (Sheldrick, 2016)'
_diffrn_ambient_temperature 173(2)
_diffrn_measured_fraction_theta_full 0.993
_diffrn_measured_fraction_theta_max 0.991
_diffrn_measurement_device_type 'Bruker Duo Apex II'
_diffrn_radiation_type MoK\a
_diffrn_radiation_wavelength 0.71073
_diffrn_reflns_av_R_equivalents 0.0248
_diffrn_reflns_av_unetI/netI 0.0435
_diffrn_reflns_Laue_measured_fraction_full 0.993
_diffrn_reflns_Laue_measured_fraction_max 0.991
_diffrn_reflns_limit_h_max 8
_diffrn_reflns_limit_h_min -8
_diffrn_reflns_limit_k_max 12
_diffrn_reflns_limit_k_min -12
_diffrn_reflns_limit_l_max 22
_diffrn_reflns_limit_l_min -22
_diffrn_reflns_number 16309
_diffrn_reflns_point_group_measured_fraction_full 0.984
_diffrn_reflns_point_group_measured_fraction_max 0.982
_diffrn_reflns_theta_full 25.242
_diffrn_reflns_theta_max 28.294
_diffrn_reflns_theta_min 1.213
_exptl_absorpt_coefficient_mu 0.091
_exptl_absorpt_correction_type none
_exptl_crystal_colour colorless
_exptl_crystal_density_diffrn 1.314
_exptl_crystal_description block
_exptl_crystal_F_000 400
_exptl_crystal_size_max 0.400
_exptl_crystal_size_mid 0.370
_exptl_crystal_size_min 0.100
_refine_diff_density_max 0.235
_refine_diff_density_min -0.191
_refine_diff_density_rms 0.035
_refine_ls_abs_structure_details
;
 Flack x determined using 3420 quotients [(I+)-(I-)]/[(I+)+(I-)]
 (Parsons, Flack and Wagner, Acta Cryst. B69 (2013) 249-259).
;
_refine_ls_extinction_method none
_refine_ls_goodness_of_fit_ref 1.038
_refine_ls_hydrogen_treatment noref
_refine_ls_matrix_type full
_refine_ls_number_parameters 509
_refine_ls_number_reflns 9350
_refine_ls_number_restraints 3
_refine_ls_restrained_S_all 1.038
_refine_ls_R_factor_all 0.0489
_refine_ls_R_factor_gt 0.0398
_refine_ls_shift/su_max 0.000
_refine_ls_shift/su_mean 0.000
_refine_ls_structure_factor_coef Fsqd
_refine_ls_weighting_details 'w=1/[\s^2^(Fo^2^)+(0.0487P)^2^+0.0319P] where P=(Fo^2^+2Fc^2^)/3'
_refine_ls_weighting_scheme calc
_refine_ls_wR_factor_gt 0.0918
_refine_ls_wR_factor_ref 0.0969
_reflns_Friedel_coverage 0.981
_reflns_Friedel_fraction_full 0.976
_reflns_Friedel_fraction_max 0.972
_reflns_number_gt 8032
_reflns_number_total 9350
_reflns_threshold_expression 'I > 2\s(I)'
_cod_data_source_file d0ce00014k2.cif
_cod_data_source_block ETBIPY-SPSA
_cod_database_code 7240225
_shelx_shelxl_version_number 2016/4
_shelx_space_group_comment
;
The symmetry employed for this shelxl refinement is uniquely defined
by the following loop, which should always be used as a source of
symmetry information in preference to the above space-group names.
They are only intended as comments.
;
_shelx_estimated_absorpt_t_min 0.964
_shelx_estimated_absorpt_t_max 0.991

loop_
_space_group_symop_operation_xyz
'x, y, z'

loop_
_atom_site_label
_atom_site_type_symbol
_atom_site_fract_x
_atom_site_fract_y
_atom_site_fract_z
_atom_site_U_iso_or_equiv
_atom_site_adp_type
_atom_site_occupancy
_atom_site_site_symmetry_order
_atom_site_calc_flag
_atom_site_refinement_flags_posn
_atom_site_refinement_flags_adp
_atom_site_refinement_flags_occupancy
_atom_site_disorder_assembly
_atom_site_disorder_group
N1A N 1.5295(3) 1.4392(2) 0.14393(12) 0.0241(4) Uani 1 1 d . . . . .
C1A C 1.5799(4) 1.4051(3) 0.21793(15) 0.0257(5) Uani 1 1 d . . . . .
H1A H 1.646865 1.487718 0.259899 0.031 Uiso 1 1 calc R U . . .
N2A N 1.0556(3) 0.3737(2) 0.19865(13) 0.0248(4) Uani 1 1 d . . . . .
C2A C 1.5387(4) 1.2552(3) 0.23591(14) 0.0252(5) Uani 1 1 d . . . . .
H2A H 1.577422 1.236302 0.289346 0.030 Uiso 1 1 calc R U . . .
C3A C 1.4405(4) 1.1313(3) 0.17581(14) 0.0222(5) Uani 1 1 d . . . . .
C4A C 1.3867(4) 1.1675(3) 0.09926(15) 0.0271(5) Uani 1 1 d . . . . .
H4A H 1.317544 1.087226 0.056254 0.033 Uiso 1 1 calc R U . . .
C5A C 1.4343(4) 1.3209(3) 0.08592(15) 0.0270(5) Uani 1 1 d . . . . .
H5A H 1.397605 1.343302 0.033041 0.032 Uiso 1 1 calc R U . . .
C6A C 1.4036(4) 0.9677(3) 0.19545(15) 0.0240(5) Uani 1 1 d . . . . .
H6A H 1.396283 0.964071 0.252623 0.029 Uiso 1 1 calc R U . . .
H6B H 1.532429 0.941174 0.186891 0.029 Uiso 1 1 calc R U . . .
C7A C 1.1948(4) 0.8458(3) 0.14659(15) 0.0248(5) Uani 1 1 d . . . . .
H7A H 1.066489 0.873614 0.154502 0.030 Uiso 1 1 calc R U . . .
H7B H 1.203374 0.848774 0.089496 0.030 Uiso 1 1 calc R U . . .
C8A C 1.1537(4) 0.6824(3) 0.16621(14) 0.0218(5) Uani 1 1 d . . . . .
C9A C 1.2103(4) 0.6456(3) 0.24259(14) 0.0251(5) Uani 1 1 d . . . . .
H9A H 1.283857 0.725677 0.285429 0.030 Uiso 1 1 calc R U . . .
C10A C 1.1589(4) 0.4918(3) 0.25587(15) 0.0273(5) Uani 1 1 d . . . . .
H10A H 1.199280 0.469226 0.308440 0.033 Uiso 1 1 calc R U . . .
C11A C 1.0028(4) 0.4078(3) 0.12459(15) 0.0253(5) Uani 1 1 d . . . . .
H11A H 0.931152 0.325067 0.082917 0.030 Uiso 1 1 calc R U . . .
C12A C 1.0482(4) 0.5582(3) 0.10639(15) 0.0248(5) Uani 1 1 d . . . . .
H12A H 1.007531 0.577079 0.053098 0.030 Uiso 1 1 calc R U . . .
N1B N 2.0724(4) 0.7402(3) 0.75150(14) 0.0351(5) Uani 1 1 d . . . . .
C1B C 2.0911(6) 0.7324(4) 0.67479(18) 0.0479(8) Uani 1 1 d . . . . .
H1B H 2.019688 0.784096 0.639557 0.058 Uiso 1 1 calc R U . . .
N2B N 1.6723(4) 0.0687(3) 0.59075(13) 0.0351(5) Uani 1 1 d . . . . .
C2B C 2.2091(6) 0.6530(4) 0.64480(17) 0.0443(7) Uani 1 1 d . . . . .
H2B H 2.216441 0.650032 0.589844 0.053 Uiso 1 1 calc R U . . .
C3B C 2.3173(4) 0.5772(3) 0.69451(15) 0.0319(6) Uani 1 1 d . . . . .
C4B C 2.2998(4) 0.5878(3) 0.77409(15) 0.0325(6) Uani 1 1 d . . . . .
H4B H 2.371835 0.539096 0.810945 0.039 Uiso 1 1 calc R U . . .
C5B C 2.1780(4) 0.6688(3) 0.79950(16) 0.0315(5) Uani 1 1 d . . . . .
H5B H 2.168556 0.674230 0.854248 0.038 Uiso 1 1 calc R U . . .
C6B C 2.4483(5) 0.4894(4) 0.66398(18) 0.0411(7) Uani 1 1 d . . . . .
H6D H 2.605508 0.539931 0.690393 0.049 Uiso 1 1 calc R U . . .
H6C H 2.439510 0.496362 0.606099 0.049 Uiso 1 1 calc R U . . .
C7B C 2.3698(5) 0.3176(4) 0.67783(18) 0.0410(7) Uani 1 1 d . . . . .
H7C H 2.453969 0.266406 0.651273 0.049 Uiso 1 1 calc R U . . .
H7D H 2.404418 0.310609 0.735697 0.049 Uiso 1 1 calc R U . . .
C8B C 2.1263(5) 0.2305(3) 0.64758(16) 0.0328(6) Uani 1 1 d . . . . .
C9B C 1.9872(5) 0.1556(4) 0.69719(17) 0.0441(7) Uani 1 1 d . . . . .
H9B H 2.044808 0.158912 0.752186 0.053 Uiso 1 1 calc R U . . .
C10B C 1.7656(5) 0.0761(4) 0.66722(17) 0.0460(7) Uani 1 1 d . . . . .
H10B H 1.674639 0.024135 0.702496 0.055 Uiso 1 1 calc R U . . .
C11B C 1.8064(4) 0.1414(3) 0.54268(15) 0.0314(5) Uani 1 1 d . . . . .
H11B H 1.744115 0.137873 0.488145 0.038 Uiso 1 1 calc R U . . .
C12B C 2.0300(5) 0.2212(3) 0.56802(16) 0.0338(6) Uani 1 1 d . . . . .
H12B H 2.118039 0.269796 0.531209 0.041 Uiso 1 1 calc R U . . .
O1C O 0.9713(3) 0.09141(19) 0.23446(10) 0.0294(4) Uani 1 1 d . . . . .
H1C H 0.998137 0.184794 0.227122 0.035 Uiso 1 1 calc R U . . .
O2C O 1.0368(3) 0.1857(2) 0.36283(11) 0.0387(5) Uani 1 1 d . . . . .
O3C O 1.2476(3) -0.0439(2) 0.52747(11) 0.0388(5) Uani 1 1 d . . . . .
H3C H 1.384437 -0.017438 0.544168 0.047 Uiso 1 1 calc R U . . .
O4C O 1.3463(3) -0.0383(2) 0.40879(11) 0.0373(4) Uani 1 1 d . . . . .
C11C C 0.8376(4) -0.2776(3) 0.42877(14) 0.0242(5) Uani 1 1 d . . . . .
C12C C 0.6240(4) -0.3207(3) 0.44338(15) 0.0301(5) Uani 1 1 d . . . . .
H12C H 0.559336 -0.244433 0.449112 0.036 Uiso 1 1 calc R U . . .
C13C C 0.5045(4) -0.4750(3) 0.44965(16) 0.0332(6) Uani 1 1 d . . . . .
H13C H 0.357880 -0.503849 0.459030 0.040 Uiso 1 1 calc R U . . .
C14C C 0.5979(5) -0.5864(3) 0.44229(16) 0.0340(6) Uani 1 1 d . . . . .
H14C H 0.515564 -0.691768 0.446567 0.041 Uiso 1 1 calc R U . . .
C15C C 0.8110(4) -0.5448(3) 0.42873(16) 0.0313(6) Uani 1 1 d . . . . .
H15C H 0.875926 -0.621215 0.424099 0.038 Uiso 1 1 calc R U . . .
C16C C 0.9308(4) -0.3901(3) 0.42185(14) 0.0268(5) Uani 1 1 d . . . . .
H16C H 1.077225 -0.361640 0.412344 0.032 Uiso 1 1 calc R U . . .
C17C C 0.9593(4) -0.1101(3) 0.41484(15) 0.0251(5) Uani 1 1 d . . . . .
H17C H 0.899691 -0.042200 0.443926 0.030 Uiso 1 1 calc R U . . .
C18C C 1.2055(4) -0.0595(3) 0.44889(14) 0.0261(5) Uani 1 1 d . . . . .
C19C C 0.9147(4) -0.0902(3) 0.32717(15) 0.0272(5) Uani 1 1 d . . . . .
H19C H 0.754647 -0.142765 0.305412 0.033 Uiso 1 1 calc R U . . .
H19D H 0.994869 -0.141931 0.298698 0.033 Uiso 1 1 calc R U . . .
C20C C 0.9838(4) 0.0779(3) 0.31084(15) 0.0257(5) Uani 1 1 d . . . . .
O1D O 1.6395(3) 0.72228(19) 1.10750(10) 0.0297(4) Uani 1 1 d . . . . .
H1D H 1.588009 0.628358 1.114744 0.036 Uiso 1 1 calc R U . . .
O2D O 1.5217(3) 0.6260(2) 0.97865(11) 0.0382(5) Uani 1 1 d . . . . .
O3D O 1.8111(3) 0.8514(2) 0.81479(11) 0.0384(5) Uani 1 1 d . . . . .
H3D H 1.897652 0.813573 0.798375 0.046 Uiso 1 1 calc R U . . .
O4D O 2.0091(3) 0.8502(2) 0.93391(12) 0.0389(5) Uani 1 1 d . . . . .
C11D C 1.7215(4) 1.0901(3) 0.91263(14) 0.0234(5) Uani 1 1 d . . . . .
C12D C 1.9322(4) 1.2011(3) 0.91976(14) 0.0267(5) Uani 1 1 d . . . . .
H12D H 2.057443 1.170691 0.929365 0.032 Uiso 1 1 calc R U . . .
C13D C 1.9619(5) 1.3565(3) 0.91298(16) 0.0322(6) Uani 1 1 d . . . . .
H13D H 2.106510 1.431181 0.917435 0.039 Uiso 1 1 calc R U . . .
C14D C 1.7809(5) 1.4012(3) 0.89980(16) 0.0327(6) Uani 1 1 d . . . . .
H14D H 1.800396 1.506975 0.895660 0.039 Uiso 1 1 calc R U . . .
C15D C 1.5709(5) 1.2916(3) 0.89262(16) 0.0339(6) Uani 1 1 d . . . . .
H15D H 1.446293 1.322643 0.883394 0.041 Uiso 1 1 calc R U . . .
C16D C 1.5401(4) 1.1366(3) 0.89875(15) 0.0305(5) Uani 1 1 d . . . . .
H16D H 1.394943 1.062200 0.893449 0.037 Uiso 1 1 calc R U . . .
C17D C 1.6870(4) 0.9230(3) 0.92627(15) 0.0244(5) Uani 1 1 d . . . . .
H17D H 1.536125 0.856700 0.896460 0.029 Uiso 1 1 calc R U . . .
C18D C 1.8536(4) 0.8703(3) 0.89316(14) 0.0257(5) Uani 1 1 d . . . . .
C19D C 1.6939(4) 0.9026(3) 1.01447(15) 0.0260(5) Uani 1 1 d . . . . .
H19F H 1.848390 0.953273 1.043728 0.031 Uiso 1 1 calc R U . . .
H19E H 1.604044 0.956344 1.035427 0.031 Uiso 1 1 calc R U . . .
C20D C 1.6094(4) 0.7346(3) 1.03098(15) 0.0250(5) Uani 1 1 d . . . . .

loop_
_atom_site_aniso_label
_atom_site_aniso_U_11
_atom_site_aniso_U_22
_atom_site_aniso_U_33
_atom_site_aniso_U_23
_atom_site_aniso_U_13
_atom_site_aniso_U_12
N1A 0.0229(10) 0.0201(10) 0.0310(11) 0.0074(8) 0.0084(8) 0.0079(8)
C1A 0.0242(12) 0.0214(11) 0.0301(13) 0.0011(10) 0.0033(10) 0.0076(9)
N2A 0.0236(10) 0.0196(10) 0.0331(12) 0.0073(8) 0.0107(8) 0.0073(8)
C2A 0.0258(12) 0.0230(11) 0.0250(12) 0.0032(9) 0.0029(10) 0.0075(9)
C3A 0.0213(11) 0.0184(11) 0.0274(12) 0.0041(9) 0.0072(9) 0.0062(9)
C4A 0.0328(13) 0.0222(12) 0.0239(13) 0.0011(10) 0.0045(10) 0.0077(10)
C5A 0.0292(13) 0.0248(12) 0.0271(13) 0.0084(10) 0.0071(10) 0.0085(10)
C6A 0.0253(12) 0.0191(11) 0.0259(12) 0.0052(9) 0.0022(9) 0.0067(9)
C7A 0.0284(12) 0.0188(11) 0.0261(12) 0.0058(9) 0.0021(10) 0.0083(9)
C8A 0.0192(11) 0.0204(11) 0.0263(12) 0.0058(9) 0.0058(9) 0.0066(9)
C9A 0.0285(13) 0.0205(12) 0.0248(13) 0.0036(9) 0.0030(10) 0.0078(10)
C10A 0.0303(13) 0.0254(12) 0.0279(13) 0.0080(10) 0.0075(10) 0.0110(10)
C11A 0.0243(12) 0.0213(11) 0.0297(13) 0.0016(10) 0.0065(10) 0.0071(9)
C12A 0.0256(12) 0.0231(12) 0.0247(12) 0.0030(9) 0.0033(9) 0.0082(9)
N1B 0.0391(12) 0.0356(12) 0.0308(11) 0.0025(9) 0.0098(9) 0.0125(10)
C1B 0.062(2) 0.060(2) 0.0322(15) 0.0132(14) 0.0123(14) 0.0330(17)
N2B 0.0385(12) 0.0356(12) 0.0307(11) 0.0037(9) 0.0022(9) 0.0146(10)
C2B 0.0559(19) 0.0596(19) 0.0241(13) 0.0076(13) 0.0133(12) 0.0265(15)
C3B 0.0267(12) 0.0325(13) 0.0288(13) -0.0051(10) 0.0058(10) 0.0020(10)
C4B 0.0356(14) 0.0319(13) 0.0273(13) 0.0016(10) 0.0047(11) 0.0098(11)
C5B 0.0352(14) 0.0293(13) 0.0257(12) 0.0015(10) 0.0084(10) 0.0055(10)
C6B 0.0315(14) 0.0515(17) 0.0363(15) -0.0064(13) 0.0078(12) 0.0110(13)
C7B 0.0375(15) 0.0510(17) 0.0354(15) -0.0076(13) -0.0019(12) 0.0231(13)
C8B 0.0388(14) 0.0318(13) 0.0306(13) -0.0041(10) 0.0003(11) 0.0201(11)
C9B 0.0473(17) 0.0558(19) 0.0257(14) 0.0031(13) -0.0022(12) 0.0187(14)
C10B 0.0449(17) 0.061(2) 0.0299(15) 0.0104(14) 0.0061(12) 0.0155(15)
C11B 0.0398(14) 0.0283(12) 0.0257(13) 0.0017(10) -0.0001(11) 0.0149(11)
C12B 0.0386(15) 0.0341(14) 0.0293(13) 0.0026(11) 0.0036(11) 0.0153(11)
O1C 0.0365(10) 0.0192(8) 0.0322(10) 0.0082(7) 0.0075(8) 0.0087(7)
O2C 0.0586(13) 0.0210(9) 0.0357(11) 0.0031(8) 0.0095(9) 0.0131(9)
O3C 0.0338(10) 0.0486(12) 0.0262(10) 0.0052(8) 0.0010(8) 0.0073(9)
O4C 0.0304(10) 0.0477(12) 0.0310(10) 0.0034(8) 0.0060(8) 0.0107(8)
C11C 0.0291(12) 0.0225(11) 0.0205(12) 0.0053(9) 0.0037(9) 0.0086(9)
C12C 0.0326(13) 0.0308(13) 0.0303(13) 0.0069(10) 0.0069(11) 0.0148(11)
C13C 0.0281(13) 0.0377(14) 0.0310(14) 0.0108(11) 0.0065(10) 0.0070(10)
C14C 0.0373(14) 0.0279(13) 0.0299(14) 0.0087(11) 0.0038(11) 0.0038(11)
C15C 0.0413(15) 0.0225(12) 0.0304(13) 0.0059(10) 0.0053(11) 0.0121(11)
C16C 0.0287(12) 0.0247(12) 0.0270(12) 0.0055(9) 0.0060(10) 0.0091(9)
C17C 0.0298(12) 0.0190(11) 0.0275(12) 0.0039(9) 0.0056(10) 0.0099(9)
C18C 0.0326(13) 0.0168(10) 0.0269(12) 0.0036(9) 0.0032(10) 0.0074(9)
C19C 0.0290(12) 0.0187(11) 0.0306(13) 0.0054(10) 0.0006(10) 0.0066(9)
C20C 0.0227(11) 0.0224(12) 0.0336(14) 0.0075(10) 0.0054(10) 0.0094(9)
O1D 0.0366(10) 0.0193(8) 0.0328(10) 0.0087(7) 0.0095(8) 0.0077(7)
O2D 0.0516(12) 0.0213(9) 0.0345(11) 0.0037(8) 0.0034(9) 0.0063(8)
O3D 0.0477(12) 0.0489(12) 0.0278(10) 0.0048(8) 0.0098(8) 0.0276(10)
O4D 0.0403(11) 0.0510(12) 0.0325(10) 0.0028(9) 0.0051(8) 0.0265(9)
C11D 0.0295(12) 0.0213(11) 0.0198(11) 0.0048(9) 0.0054(9) 0.0093(9)
C12D 0.0283(12) 0.0234(12) 0.0279(13) 0.0049(9) 0.0054(10) 0.0083(10)
C13D 0.0377(14) 0.0245(13) 0.0301(13) 0.0049(10) 0.0066(11) 0.0055(10)
C14D 0.0501(16) 0.0229(12) 0.0275(13) 0.0064(10) 0.0091(12) 0.0152(11)
C15D 0.0413(15) 0.0378(14) 0.0316(14) 0.0102(11) 0.0093(11) 0.0238(12)
C16D 0.0304(13) 0.0308(13) 0.0325(14) 0.0101(11) 0.0090(11) 0.0118(10)
C17D 0.0266(12) 0.0197(11) 0.0254(12) 0.0049(9) 0.0047(9) 0.0065(9)
C18D 0.0312(12) 0.0181(10) 0.0264(12) 0.0048(9) 0.0062(10) 0.0069(9)
C19D 0.0322(13) 0.0189(11) 0.0295(13) 0.0068(10) 0.0093(10) 0.0103(10)
C20D 0.0246(12) 0.0216(11) 0.0309(13) 0.0065(10) 0.0086(10) 0.0092(9)

loop_
_atom_type_symbol
_atom_type_description
_atom_type_scat_dispersion_real
_atom_type_scat_dispersion_imag
_atom_type_scat_source
C C 0.0033 0.0016 'International Tables Vol C Tables 4.2.6.8 and 6.1.1.4'
H H 0.0000 0.0000 'International Tables Vol C Tables 4.2.6.8 and 6.1.1.4'
N N 0.0061 0.0033 'International Tables Vol C Tables 4.2.6.8 and 6.1.1.4'
O O 0.0106 0.0060 'International Tables Vol C Tables 4.2.6.8 and 6.1.1.4'

loop_
_geom_angle_atom_site_label_1
_geom_angle_atom_site_label_2
_geom_angle_atom_site_label_3
_geom_angle
_geom_angle_site_symmetry_1
_geom_angle_site_symmetry_3
_geom_angle_publ_flag
C1A N1A C5A 117.5(2) . . ?
N1A C1A C2A 122.8(2) . . ?
C10A N2A C11A 117.5(2) . . ?
C1A C2A C3A 120.1(2) . . ?
C4A C3A C2A 116.8(2) . . ?
C4A C3A C6A 123.4(2) . . ?
C2A C3A C6A 119.8(2) . . ?
C5A C4A C3A 119.7(2) . . ?
N1A C5A C4A 123.1(2) . . ?
C3A C6A C7A 114.26(18) . . ?
C8A C7A C6A 114.97(18) . . ?
C9A C8A C12A 116.6(2) . . ?
C9A C8A C7A 123.5(2) . . ?
C12A C8A C7A 119.8(2) . . ?
C10A C9A C8A 119.7(2) . . ?
N2A C10A C9A 123.3(2) . . ?
N2A C11A C12A 122.8(2) . . ?
C11A C12A C8A 120.1(2) . . ?
C5B N1B C1B 116.9(2) . . ?
N1B C1B C2B 122.9(3) . . ?
C11B N2B C10B 116.7(3) . . ?
C1B C2B C3B 120.3(3) . . ?
C2B C3B C4B 116.4(3) . . ?
C2B C3B C6B 121.8(2) . . ?
C4B C3B C6B 121.8(3) . . ?
C5B C4B C3B 119.9(3) . . ?
N1B C5B C4B 123.6(2) . . ?
C3B C6B C7B 114.0(2) . . ?
C8B C7B C6B 114.2(2) . . ?
C9B C8B C12B 116.6(3) . . ?
C9B C8B C7B 122.0(3) . . ?
C12B C8B C7B 121.5(3) . . ?
C10B C9B C8B 120.3(3) . . ?
N2B C10B C9B 123.1(3) . . ?
N2B C11B C12B 123.5(2) . . ?
C11B C12B C8B 119.8(3) . . ?
C16C C11C C12C 119.1(2) . . ?
C16C C11C C17C 121.2(2) . . ?
C12C C11C C17C 119.6(2) . . ?
C11C C12C C13C 120.3(2) . . ?
C14C C13C C12C 120.3(2) . . ?
C15C C14C C13C 120.0(2) . . ?
C14C C15C C16C 119.8(2) . . ?
C11C C16C C15C 120.5(2) . . ?
C19C C17C C18C 111.9(2) . . ?
C19C C17C C11C 110.7(2) . . ?
C18C C17C C11C 110.9(2) . . ?
O4C C18C O3C 123.8(2) . . ?
O4C C18C C17C 124.1(2) . . ?
O3C C18C C17C 112.0(2) . . ?
C17C C19C C20C 113.6(2) . . ?
O2C C20C O1C 124.8(2) . . ?
O2C C20C C19C 123.2(2) . . ?
O1C C20C C19C 111.9(2) . . ?
C16D C11D C12D 118.9(2) . . ?
C16D C11D C17D 119.5(2) . . ?
C12D C11D C17D 121.4(2) . . ?
C11D C12D C13D 120.7(2) . . ?
C14D C13D C12D 119.8(2) . . ?
C13D C14D C15D 119.8(2) . . ?
C14D C15D C16D 120.7(3) . . ?
C15D C16D C11D 120.1(2) . . ?
C18D C17D C11D 110.81(19) . . ?
C18D C17D C19D 112.2(2) . . ?
C11D C17D C19D 110.6(2) . . ?
O4D C18D O3D 124.0(2) . . ?
O4D C18D C17D 124.2(2) . . ?
O3D C18D C17D 111.7(2) . . ?
C20D C19D C17D 113.9(2) . . ?
O2D C20D O1D 125.0(2) . . ?
O2D C20D C19D 123.3(2) . . ?
O1D C20D C19D 111.7(2) . . ?

loop_
_geom_bond_atom_site_label_1
_geom_bond_atom_site_label_2
_geom_bond_distance
_geom_bond_site_symmetry_2
_geom_bond_publ_flag
N1A C1A 1.338(3) . ?
N1A C5A 1.338(3) . ?
C1A C2A 1.379(3) . ?
N2A C10A 1.333(3) . ?
N2A C11A 1.341(3) . ?
C2A C3A 1.393(3) . ?
C3A C4A 1.388(3) . ?
C3A C6A 1.512(3) . ?
C4A C5A 1.382(3) . ?
C6A C7A 1.520(3) . ?
C7A C8A 1.506(3) . ?
C8A C9A 1.392(3) . ?
C8A C12A 1.396(3) . ?
C9A C10A 1.383(3) . ?
C11A C12A 1.381(3) . ?
N1B C5B 1.332(4) . ?
N1B C1B 1.340(4) . ?
C1B C2B 1.376(4) . ?
N2B C11B 1.338(4) . ?
N2B C10B 1.339(4) . ?
C2B C3B 1.388(4) . ?
C3B C4B 1.388(3) . ?
C3B C6B 1.505(4) . ?
C4B C5B 1.375(4) . ?
C6B C7B 1.536(4) . ?
C7B C8B 1.507(4) . ?
C8B C9B 1.383(4) . ?
C8B C12B 1.390(4) . ?
C9B C10B 1.378(4) . ?
C11B C12B 1.378(4) . ?
O1C C20C 1.312(3) . ?
O2C C20C 1.216(3) . ?
O3C C18C 1.319(3) . ?
O4C C18C 1.210(3) . ?
C11C C16C 1.387(3) . ?
C11C C12C 1.389(3) . ?
C11C C17C 1.529(3) . ?
C12C C13C 1.390(4) . ?
C13C C14C 1.381(4) . ?
C14C C15C 1.380(4) . ?
C15C C16C 1.396(3) . ?
C17C C19C 1.514(3) . ?
C17C C18C 1.521(3) . ?
C19C C20C 1.516(3) . ?
O1D C20D 1.309(3) . ?
O2D C20D 1.218(3) . ?
O3D C18D 1.315(3) . ?
O4D C18D 1.214(3) . ?
C11D C16D 1.390(3) . ?
C11D C12D 1.390(3) . ?
C11D C17D 1.519(3) . ?
C12D C13D 1.396(3) . ?
C13D C14D 1.377(4) . ?
C14D C15D 1.382(4) . ?
C15D C16D 1.389(4) . ?
C17D C18D 1.518(4) . ?
C17D C19D 1.527(3) . ?
C19D C20D 1.517(3) . ?

loop_
_geom_hbond_atom_site_label_D
_geom_hbond_atom_site_label_H
_geom_hbond_atom_site_label_A
_geom_hbond_distance_DH
_geom_hbond_distance_HA
_geom_hbond_distance_DA
_geom_hbond_angle_DHA
_geom_hbond_site_symmetry_A
O1C H1C N2A 0.84 1.77 2.601(3) 172.5 .
C10A H10A O2C 0.95 2.74 3.382(3) 125.4 .
O3C H3C N2B 0.84 1.80 2.631(3) 169.3 .
C11B H11B O4C 0.95 2.64 3.319(4) 128.4 .
O3D H3D N1B 0.84 1.79 2.628(3) 172.8 .
C5B H5B O4D 0.95 2.65 3.331(3) 128.7 .
O1D H1D N1A_$1 0.84 1.77 2.601(3) 168.6 1_546
C5A H5A O2D_$2 0.95 2.72 3.377(3) 127.2 1_564

loop_
_geom_torsion_atom_site_label_1
_geom_torsion_atom_site_label_2
_geom_torsion_atom_site_label_3
_geom_torsion_atom_site_label_4
_geom_torsion
_geom_torsion_site_symmetry_1
_geom_torsion_site_symmetry_2
_geom_torsion_site_symmetry_3
_geom_torsion_site_symmetry_4
_geom_torsion_publ_flag
C5A N1A C1A C2A 0.3(3) . . . . ?
N1A C1A C2A C3A -0.1(4) . . . . ?
C1A C2A C3A C4A -0.5(3) . . . . ?
C1A C2A C3A C6A 177.8(2) . . . . ?
C2A C3A C4A C5A 0.9(4) . . . . ?
C6A C3A C4A C5A -177.4(2) . . . . ?
C1A N1A C5A C4A 0.0(4) . . . . ?
C3A C4A C5A N1A -0.7(4) . . . . ?
C4A C3A C6A C7A -36.1(3) . . . . ?
C2A C3A C6A C7A 145.7(2) . . . . ?
C3A C6A C7A C8A -179.1(2) . . . . ?
C6A C7A C8A C9A 34.1(3) . . . . ?
C6A C7A C8A C12A -147.7(2) . . . . ?
C12A C8A C9A C10A -0.7(3) . . . . ?
C7A C8A C9A C10A 177.6(2) . . . . ?
C11A N2A C10A C9A 1.0(3) . . . . ?
C8A C9A C10A N2A -0.1(4) . . . . ?
C10A N2A C11A C12A -1.0(3) . . . . ?
N2A C11A C12A C8A 0.1(4) . . . . ?
C9A C8A C12A C11A 0.7(3) . . . . ?
C7A C8A C12A C11A -177.6(2) . . . . ?
C5B N1B C1B C2B 1.2(5) . . . . ?
N1B C1B C2B C3B -0.6(5) . . . . ?
C1B C2B C3B C4B -0.4(4) . . . . ?
C1B C2B C3B C6B -179.9(3) . . . . ?
C2B C3B C4B C5B 0.7(4) . . . . ?
C6B C3B C4B C5B -179.8(2) . . . . ?
C1B N1B C5B C4B -0.9(4) . . . . ?
C3B C4B C5B N1B 0.0(4) . . . . ?
C2B C3B C6B C7B -122.0(3) . . . . ?
C4B C3B C6B C7B 58.5(3) . . . . ?
C3B C6B C7B C8B 52.7(3) . . . . ?
C6B C7B C8B C9B -122.0(3) . . . . ?
C6B C7B C8B C12B 58.1(3) . . . . ?
C12B C8B C9B C10B 0.4(4) . . . . ?
C7B C8B C9B C10B -179.5(3) . . . . ?
C11B N2B C10B C9B 1.0(4) . . . . ?
C8B C9B C10B N2B -1.2(5) . . . . ?
C10B N2B C11B C12B 0.0(4) . . . . ?
N2B C11B C12B C8B -0.8(4) . . . . ?
C9B C8B C12B C11B 0.5(4) . . . . ?
C7B C8B C12B C11B -179.5(2) . . . . ?
C16C C11C C12C C13C -1.0(4) . . . . ?
C17C C11C C12C C13C 174.7(2) . . . . ?
C11C C12C C13C C14C 0.7(4) . . . . ?
C12C C13C C14C C15C 0.1(4) . . . . ?
C13C C14C C15C C16C -0.5(4) . . . . ?
C12C C11C C16C C15C 0.6(4) . . . . ?
C17C C11C C16C C15C -175.1(2) . . . . ?
C14C C15C C16C C11C 0.2(4) . . . . ?
C16C C11C C17C C19C 86.0(3) . . . . ?
C12C C11C C17C C19C -89.7(3) . . . . ?
C16C C11C C17C C18C -38.9(3) . . . . ?
C12C C11C C17C C18C 145.5(2) . . . . ?
C19C C17C C18C O4C -15.1(3) . . . . ?
C11C C17C C18C O4C 109.1(3) . . . . ?
C19C C17C C18C O3C 166.0(2) . . . . ?
C11C C17C C18C O3C -69.8(3) . . . . ?
C18C C17C C19C C20C -69.4(3) . . . . ?
C11C C17C C19C C20C 166.4(2) . . . . ?
C17C C19C C20C O2C -11.0(4) . . . . ?
C17C C19C C20C O1C 171.3(2) . . . . ?
C16D C11D C12D C13D -0.1(4) . . . . ?
C17D C11D C12D C13D -175.1(2) . . . . ?
C11D C12D C13D C14D 0.6(4) . . . . ?
C12D C13D C14D C15D -0.6(4) . . . . ?
C13D C14D C15D C16D 0.2(4) . . . . ?
C14D C15D C16D C11D 0.3(4) . . . . ?
C12D C11D C16D C15D -0.3(4) . . . . ?
C17D C11D C16D C15D 174.8(2) . . . . ?
C16D C11D C17D C18D 146.8(2) . . . . ?
C12D C11D C17D C18D -38.3(3) . . . . ?
C16D C11D C17D C19D -88.2(3) . . . . ?
C12D C11D C17D C19D 86.8(3) . . . . ?
C11D C17D C18D O4D 107.3(3) . . . . ?
C19D C17D C18D O4D -16.8(3) . . . . ?
C11D C17D C18D O3D -71.7(3) . . . . ?
C19D C17D C18D O3D 164.2(2) . . . . ?
C18D C17D C19D C20D -69.1(3) . . . . ?
C11D C17D C19D C20D 166.7(2) . . . . ?
C17D C19D C20D O2D -7.6(4) . . . . ?
C17D C19D C20D O1D 173.4(2) . . . . ?
